data_4082936
loop_
_publ_author_name
'Alzamly, Ahmed'
'Gambarotta, Sandro'
'Korobkov, Ilia'

_publ_section_title
;
 Reactivity with Alkylaluminum of a Chromium Complex of a
 Pyridine-Containing PNP Ligand: Redox N--P Bond Cleavage
;
_journal_issue 7
_journal_name_full Organometallics
_journal_page_first 1602
_journal_paper_doi 10.1021/om401129w
_journal_volume 33
_journal_year 2014
_chemical_formula_sum 'C47.45 H46.8 Al Cl3 Cr N3 P3'
_chemical_formula_weight 937.32
_chemical_name_systematic
; 
 ? 
;
_space_group_crystal_system monoclinic
_space_group_IT_number 14
_space_group_name_Hall '-P 2ybc'
_space_group_name_H-M_alt 'P 1 21/c 1'
_symmetry_space_group_name_Hall '-P 2ybc'
_symmetry_space_group_name_H-M 'P 1 21/c 1'
_atom_sites_solution_hydrogens geom
_audit_creation_method SHELXL-2013
_cell_angle_alpha 90
_cell_angle_beta 93.209(9)
_cell_angle_gamma 90
_cell_formula_units_Z 4
_cell_length_a 16.004(4)
_cell_length_b 16.615(4)
_cell_length_c 19.488(5)
_cell_measurement_reflns_used 9935
_cell_measurement_temperature 200(2)
_cell_measurement_theta_max 28.27
_cell_measurement_theta_min 2.43
_cell_volume 5174(2)
_computing_cell_refinement 'APEX II, Bruker (2009)'
_computing_data_collection 'APEX II, Bruker (2009)'
_computing_data_reduction 'XPREP, Bruker (2009)'
_computing_molecular_graphics 'SHELXTL, Bruker (2004)'
_computing_publication_material 'SHELXTL, Bruker (2004)'
_computing_structure_refinement 'SHELXL-2013 (Sheldrick, 2013)'
_computing_structure_solution 'SHELXS-03 (Sheldrick, 2003)'
_diffrn_ambient_temperature 200(2)
_diffrn_measured_fraction_theta_full 0.992
_diffrn_measured_fraction_theta_max 0.978
_diffrn_measurement_device_type 'Bruker APEX-II CCD'
_diffrn_measurement_method '\f and \w scans'
_diffrn_radiation_type MoK\a
_diffrn_radiation_wavelength 0.71073
_diffrn_reflns_av_R_equivalents 0.0511
_diffrn_reflns_av_unetI/netI 0.0604
_diffrn_reflns_Laue_measured_fraction_full 0.992
_diffrn_reflns_Laue_measured_fraction_max 0.978
_diffrn_reflns_limit_h_max 21
_diffrn_reflns_limit_h_min -21
_diffrn_reflns_limit_k_max 22
_diffrn_reflns_limit_k_min -22
_diffrn_reflns_limit_l_max 25
_diffrn_reflns_limit_l_min -25
_diffrn_reflns_number 82093
_diffrn_reflns_point_group_measured_fraction_full 0.992
_diffrn_reflns_point_group_measured_fraction_max 0.978
_diffrn_reflns_theta_full 25.242
_diffrn_reflns_theta_max 28.349
_diffrn_reflns_theta_min 1.612
_exptl_absorpt_coefficient_mu 0.519
_exptl_absorpt_correction_T_max 0.7457
_exptl_absorpt_correction_T_min 0.6836
_exptl_absorpt_correction_type multi-scan
_exptl_absorpt_process_details 'SADABS, Bruker (2003)'
_exptl_crystal_colour blue
_exptl_crystal_density_diffrn 1.203
_exptl_crystal_density_meas ?
_exptl_crystal_description block
_exptl_crystal_F_000 1942
_exptl_crystal_size_max 0.170
_exptl_crystal_size_mid 0.130
_exptl_crystal_size_min 0.090
_refine_diff_density_max 1.020
_refine_diff_density_min -0.466
_refine_diff_density_rms 0.102
_refine_ls_extinction_method none
_refine_ls_goodness_of_fit_ref 1.075
_refine_ls_hydrogen_treatment constr
_refine_ls_matrix_type full
_refine_ls_number_parameters 521
_refine_ls_number_reflns 12633
_refine_ls_number_restraints 3
_refine_ls_restrained_S_all 1.076
_refine_ls_R_factor_all 0.1212
_refine_ls_R_factor_gt 0.0778
_refine_ls_shift/su_max 0.001
_refine_ls_shift/su_mean 0.000
_refine_ls_structure_factor_coef Fsqd
_refine_ls_weighting_details 'w=1/[\s^2^(Fo^2^)+(0.0774P)^2^+7.1466P] where P=(Fo^2^+2Fc^2^)/3'
_refine_ls_weighting_scheme calc
_refine_ls_wR_factor_gt 0.1643
_refine_ls_wR_factor_ref 0.1853
_reflns_Friedel_coverage 0.000
_reflns_number_gt 8474
_reflns_number_total 12633
_reflns_threshold_expression 'I > 2\s(I)'
_cod_data_source_file om401129w_si_002.cif
_cod_data_source_block sg313
_cod_depositor_comments
;Adding full bibliography for 4082936.cif.

The following automatic conversions were performed:

'_exptl_crystal_density_meas' value 'n/a' was changed to '?' - the
value is perceived as not measured.

Automatic conversion script
Id: cif_fix_values 3008 2015-01-20 13:52:24Z robertas 
;
_cod_original_formula_sum 'C47.45 H46.80 Al Cl3 Cr N3 P3'
_cod_database_code 4082936
_shelx_space_group_comment
; 
The symmetry employed for this shelxl refinement is uniquely defined 
by the following loop, which should always be used as a source of 
symmetry information in preference to the above space-group names. 
They are only intended as comments. 
;
_shelx_estimated_absorpt_t_min 0.917
_shelx_estimated_absorpt_t_max 0.955
_shelxl_version_number 2013-4

loop_
_space_group_symop_operation_xyz
'x, y, z'
'-x, y+1/2, -z+1/2'
'-x, -y, -z'
'x, -y-1/2, z-1/2'

loop_
_atom_site_label
_atom_site_type_symbol
_atom_site_fract_x
_atom_site_fract_y
_atom_site_fract_z
_atom_site_U_iso_or_equiv
_atom_site_adp_type
_atom_site_occupancy
_atom_site_site_symmetry_order
_atom_site_calc_flag
_atom_site_refinement_flags_posn
_atom_site_refinement_flags_adp
_atom_site_refinement_flags_occupancy
Cr1 Cr 0.25989(3) 0.38839(3) 0.00905(3) 0.02565(14) Uani 1 1 d . . .
Al1 Al 0.20803(6) 0.63530(6) 0.15825(6) 0.0320(2) Uani 1 1 d . . .
Cl1 Cl 0.38296(6) 0.36895(7) -0.04319(5) 0.0473(3) Uani 1 1 d . . .
Cl2 Cl 0.11003(6) 0.70583(6) 0.10410(6) 0.0526(3) Uani 1 1 d . . .
Cl3 Cl 0.16601(8) 0.61515(7) 0.26111(6) 0.0554(3) Uani 1 1 d . . .
N1 N 0.07765(17) 0.35283(17) -0.04375(14) 0.0302(6) Uani 1 1 d . . .
H1A H 0.0326 0.3267 -0.0592 0.036 Uiso 1 1 calc R U .
N2 N 0.14626(16) 0.43420(15) 0.03998(14) 0.0243(6) Uani 1 1 d . . .
N3 N 0.21413(16) 0.53328(17) 0.11255(15) 0.0289(6) Uani 1 1 d . . .
P1 P 0.16613(6) 0.34450(5) -0.08638(5) 0.0289(2) Uani 1 1 d . . .
P2 P 0.30159(5) 0.50710(5) 0.07269(5) 0.0284(2) Uani 1 1 d . . .
P3 P 0.24929(6) 0.25316(6) 0.07987(5) 0.0385(2) Uani 1 1 d . . .
C1 C 0.07376(19) 0.39971(18) 0.01500(16) 0.0245(7) Uani 1 1 d . . .
C2 C -0.0013(2) 0.40952(19) 0.04564(17) 0.0281(7) Uani 1 1 d . . .
H2A H -0.0509 0.3840 0.0276 0.034 Uiso 1 1 calc R U .
C3 C -0.0020(2) 0.4576(2) 0.10335(18) 0.0308(7) Uani 1 1 d . . .
H3A H -0.0520 0.4627 0.1271 0.037 Uiso 1 1 calc R U .
C4 C 0.0687(2) 0.4983(2) 0.12689(18) 0.0316(8) Uani 1 1 d . . .
H4A H 0.0672 0.5331 0.1655 0.038 Uiso 1 1 calc R U .
C5 C 0.1430(2) 0.48779(19) 0.09344(17) 0.0269(7) Uani 1 1 d . . .
C6 C 0.1655(3) 0.2432(2) -0.1200(2) 0.0416(9) Uani 1 1 d . . .
C7 C 0.2400(3) 0.2178(3) -0.1465(2) 0.0570(12) Uani 1 1 d . . .
H7A H 0.2860 0.2539 -0.1471 0.068 Uiso 1 1 calc R U .
C8 C 0.2479(5) 0.1411(4) -0.1717(3) 0.0853(19) Uani 1 1 d . . .
H8A H 0.2988 0.1242 -0.1900 0.102 Uiso 1 1 calc R U .
C9 C 0.1820(6) 0.0895(4) -0.1703(4) 0.108(3) Uani 1 1 d . . .
H9A H 0.1872 0.0365 -0.1878 0.130 Uiso 1 1 calc R U .
C10 C 0.1074(5) 0.1130(4) -0.1437(4) 0.109(3) Uani 1 1 d . . .
H10A H 0.0621 0.0761 -0.1429 0.131 Uiso 1 1 calc R U .
C11 C 0.0986(3) 0.1910(3) -0.1179(3) 0.0730(16) Uani 1 1 d . . .
H11A H 0.0477 0.2077 -0.0994 0.088 Uiso 1 1 calc R U .
C12 C 0.1549(2) 0.4074(2) -0.16272(18) 0.0330(8) Uani 1 1 d . . .
C13 C 0.0904(3) 0.3969(2) -0.21317(19) 0.0405(9) Uani 1 1 d . . .
H13A H 0.0528 0.3530 -0.2102 0.049 Uiso 1 1 calc R U .
C14 C 0.0811(3) 0.4501(3) -0.2672(2) 0.0542(11) Uani 1 1 d . . .
H14A H 0.0368 0.4431 -0.3012 0.065 Uiso 1 1 calc R U .
C15 C 0.1357(3) 0.5135(3) -0.2722(2) 0.0652(14) Uani 1 1 d . . .
H15A H 0.1288 0.5501 -0.3095 0.078 Uiso 1 1 calc R U .
C16 C 0.2006(3) 0.5241(3) -0.2233(3) 0.0615(13) Uani 1 1 d . . .
H16A H 0.2388 0.5674 -0.2274 0.074 Uiso 1 1 calc R U .
C17 C 0.2101(2) 0.4713(3) -0.1680(2) 0.0435(9) Uani 1 1 d . . .
H17A H 0.2541 0.4790 -0.1339 0.052 Uiso 1 1 calc R U .
C18 C 0.3869(2) 0.4998(2) 0.13786(19) 0.0325(8) Uani 1 1 d . . .
C19 C 0.3742(3) 0.5025(3) 0.2076(2) 0.0449(10) Uani 1 1 d . . .
H19A H 0.3198 0.5124 0.2229 0.054 Uiso 1 1 calc R U .
C20 C 0.4410(3) 0.4908(3) 0.2551(2) 0.0626(13) Uani 1 1 d . . .
H20A H 0.4325 0.4931 0.3029 0.075 Uiso 1 1 calc R U .
C21 C 0.5198(3) 0.4759(3) 0.2329(3) 0.0602(13) Uani 1 1 d . . .
H21A H 0.5656 0.4690 0.2655 0.072 Uiso 1 1 calc R U .
C22 C 0.5325(3) 0.4708(3) 0.1642(3) 0.0533(11) Uani 1 1 d . . .
H22A H 0.5869 0.4597 0.1494 0.064 Uiso 1 1 calc R U .
C23 C 0.4663(2) 0.4818(2) 0.1161(2) 0.0400(9) Uani 1 1 d . . .
H23A H 0.4751 0.4770 0.0685 0.048 Uiso 1 1 calc R U .
C24 C 0.3233(2) 0.5913(2) 0.01630(18) 0.0324(8) Uani 1 1 d . . .
C25 C 0.3996(2) 0.6296(2) 0.0129(2) 0.0395(9) Uani 1 1 d . . .
H25A H 0.4450 0.6151 0.0440 0.047 Uiso 1 1 calc R U .
C26 C 0.4102(3) 0.6889(3) -0.0356(2) 0.0530(11) Uani 1 1 d . . .
H26A H 0.4631 0.7144 -0.0377 0.064 Uiso 1 1 calc R U .
C27 C 0.3458(3) 0.7115(3) -0.0809(2) 0.0586(12) Uani 1 1 d . . .
H27A H 0.3538 0.7522 -0.1141 0.070 Uiso 1 1 calc R U .
C28 C 0.2689(3) 0.6742(3) -0.0773(3) 0.0608(13) Uani 1 1 d . . .
H28A H 0.2235 0.6897 -0.1078 0.073 Uiso 1 1 calc R U .
C29 C 0.2581(3) 0.6146(3) -0.0297(2) 0.0479(10) Uani 1 1 d . . .
H29A H 0.2052 0.5888 -0.0282 0.057 Uiso 1 1 calc R U .
C30 C 0.3093(2) 0.7011(2) 0.1638(2) 0.0476(10) Uani 1 1 d . . .
H30A H 0.3574 0.6673 0.1801 0.057 Uiso 1 1 calc R U .
H30B H 0.3204 0.7212 0.1174 0.057 Uiso 1 1 calc R U .
C31 C 0.3019(4) 0.7720(3) 0.2121(3) 0.0762(16) Uani 1 1 d . . .
H31A H 0.3536 0.8037 0.2130 0.114 Uiso 1 1 calc R U .
H31B H 0.2927 0.7523 0.2584 0.114 Uiso 1 1 calc R U .
H31C H 0.2546 0.8058 0.1960 0.114 Uiso 1 1 calc R U .
C32 C 0.3215(2) 0.2377(2) 0.1548(2) 0.0377(8) Uani 1 1 d . . .
C33 C 0.3956(3) 0.2799(3) 0.1588(3) 0.0544(11) Uani 1 1 d . . .
H33A H 0.4058 0.3201 0.1257 0.065 Uiso 1 1 calc R U .
C34 C 0.4555(3) 0.2638(3) 0.2112(3) 0.0712(15) Uani 1 1 d . . .
H34A H 0.5065 0.2932 0.2142 0.085 Uiso 1 1 calc R U .
C35 C 0.4410(3) 0.2050(4) 0.2589(3) 0.0685(14) Uani 1 1 d . . .
H35A H 0.4824 0.1938 0.2944 0.082 Uiso 1 1 calc R U .
C36 C 0.3680(3) 0.1627(3) 0.2556(2) 0.0600(13) Uani 1 1 d . . .
H36A H 0.3586 0.1223 0.2888 0.072 Uiso 1 1 calc R U .
C37 C 0.3077(3) 0.1786(3) 0.2038(2) 0.0505(11) Uani 1 1 d . . .
H37A H 0.2567 0.1492 0.2015 0.061 Uiso 1 1 calc R U .
C38 C 0.1458(3) 0.2442(3) 0.1142(2) 0.0528(12) Uani 1 1 d . . .
C39 C 0.0827(4) 0.1989(4) 0.0805(4) 0.088(2) Uani 1 1 d . . .
H39A H 0.0936 0.1674 0.0414 0.105 Uiso 1 1 calc R U .
C40 C 0.0014(4) 0.2014(5) 0.1066(6) 0.117(3) Uani 1 1 d . . .
H40A H -0.0426 0.1710 0.0845 0.140 Uiso 1 1 calc R U .
C41 C -0.0142(5) 0.2460(6) 0.1620(6) 0.121(4) Uani 1 1 d . . .
H41A H -0.0688 0.2463 0.1787 0.146 Uiso 1 1 calc R U .
C42 C 0.0459(4) 0.2896(5) 0.1935(3) 0.095(2) Uani 1 1 d . . .
H42A H 0.0339 0.3212 0.2324 0.114 Uiso 1 1 calc R U .
C43 C 0.1259(3) 0.2895(4) 0.1701(3) 0.0655(15) Uani 1 1 d . . .
H43A H 0.1680 0.3213 0.1932 0.079 Uiso 1 1 calc R U .
C44 C 0.2649(4) 0.1587(3) 0.0335(3) 0.0657(14) Uani 1 1 d . . .
H44A H 0.2513 0.1128 0.0632 0.079 Uiso 1 1 calc R U .
H44B H 0.2261 0.1570 -0.0079 0.079 Uiso 1 1 calc R U .
C45 C 0.3540(5) 0.1503(4) 0.0121(4) 0.100(2) Uani 1 1 d . . .
H45A H 0.3600 0.0994 -0.0126 0.150 Uiso 1 1 calc R U .
H45B H 0.3925 0.1508 0.0530 0.150 Uiso 1 1 calc R U .
H45C H 0.3673 0.1952 -0.0181 0.150 Uiso 1 1 calc R U .
C46 C 0.3845(8) 0.9070(9) 0.0326(6) 0.098(6) Uiso 0.35 1 d DG . P
C47 C 0.3950(7) 0.9149(9) -0.0374(6) 0.114(7) Uiso 0.35 1 d DG . P
H47A H 0.4497 0.9144 -0.0541 0.137 Uiso 0.35 1 calc R U P
C48 C 0.3256(9) 0.9237(9) -0.0829(6) 0.094(5) Uiso 0.35 1 d G . P
H48A H 0.3329 0.9291 -0.1307 0.113 Uiso 0.35 1 calc R U P
C49 C 0.2457(8) 0.9244(11) -0.0585(8) 0.139(9) Uiso 0.35 1 d G . P
H49A H 0.1983 0.9304 -0.0896 0.167 Uiso 0.35 1 calc R U P
C50 C 0.2352(7) 0.9164(13) 0.0115(9) 0.159(11) Uiso 0.35 1 d G . P
H50A H 0.1805 0.9170 0.0282 0.191 Uiso 0.35 1 calc R U P
C51 C 0.3046(9) 0.9077(11) 0.0571(6) 0.153(10) Uiso 0.35 1 d DG . P
H51A H 0.2973 0.9022 0.1049 0.184 Uiso 0.35 1 calc R U P
C52 C 0.4522(12) 0.8893(15) 0.0787(10) 0.131(8) Uiso 0.35 1 d D . P
H52A H 0.5043 0.8918 0.0546 0.196 Uiso 0.35 1 calc R U P
H52B H 0.4454 0.8352 0.0975 0.196 Uiso 0.35 1 calc R U P
H52C H 0.4544 0.9287 0.1162 0.196 Uiso 0.35 1 calc R U P

loop_
_atom_site_aniso_label
_atom_site_aniso_U_11
_atom_site_aniso_U_22
_atom_site_aniso_U_33
_atom_site_aniso_U_23
_atom_site_aniso_U_13
_atom_site_aniso_U_12
Cr1 0.0203(3) 0.0261(3) 0.0305(3) -0.0033(2) 0.0009(2) 0.0011(2)
Al1 0.0267(5) 0.0297(5) 0.0390(6) -0.0085(4) -0.0024(4) 0.0002(4)
Cl1 0.0263(5) 0.0668(7) 0.0498(6) -0.0134(5) 0.0106(4) -0.0002(4)
Cl2 0.0384(5) 0.0360(5) 0.0807(8) -0.0022(5) -0.0211(5) 0.0000(4)
Cl3 0.0712(7) 0.0501(6) 0.0464(6) -0.0074(5) 0.0150(5) 0.0075(5)
N1 0.0255(15) 0.0338(16) 0.0307(15) -0.0033(12) -0.0030(12) -0.0069(12)
N2 0.0196(13) 0.0216(13) 0.0315(14) -0.0003(11) -0.0010(11) -0.0011(11)
N3 0.0210(14) 0.0281(14) 0.0376(16) -0.0076(12) 0.0015(12) -0.0013(11)
P1 0.0281(5) 0.0284(5) 0.0298(5) -0.0044(3) -0.0012(4) 0.0014(4)
P2 0.0207(4) 0.0282(5) 0.0364(5) -0.0045(4) 0.0009(3) -0.0020(3)
P3 0.0413(6) 0.0331(5) 0.0406(5) 0.0080(4) -0.0022(4) -0.0006(4)
C1 0.0235(16) 0.0208(15) 0.0289(16) 0.0046(13) -0.0020(13) 0.0015(12)
C2 0.0224(16) 0.0258(16) 0.0356(18) 0.0043(14) -0.0017(14) -0.0023(13)
C3 0.0212(16) 0.0311(18) 0.041(2) 0.0029(15) 0.0061(14) 0.0018(14)
C4 0.0276(18) 0.0293(18) 0.0383(19) -0.0067(15) 0.0061(14) -0.0009(14)
C5 0.0241(16) 0.0226(16) 0.0340(18) -0.0006(13) 0.0013(13) -0.0002(13)
C6 0.050(2) 0.0315(19) 0.042(2) -0.0104(16) -0.0084(18) 0.0080(18)
C7 0.073(3) 0.052(3) 0.046(2) -0.008(2) 0.006(2) 0.020(2)
C8 0.109(5) 0.068(4) 0.079(4) -0.029(3) 0.003(4) 0.033(4)
C9 0.140(7) 0.052(4) 0.129(6) -0.043(4) -0.019(5) 0.028(4)
C10 0.108(6) 0.056(4) 0.161(7) -0.039(4) -0.022(5) -0.013(4)
C11 0.067(3) 0.044(3) 0.105(4) -0.022(3) -0.018(3) -0.002(2)
C12 0.0325(19) 0.038(2) 0.0291(18) -0.0016(15) 0.0036(14) 0.0057(15)
C13 0.046(2) 0.042(2) 0.033(2) -0.0084(17) 0.0005(17) 0.0035(18)
C14 0.065(3) 0.063(3) 0.033(2) 0.000(2) -0.007(2) 0.013(2)
C15 0.077(4) 0.075(3) 0.043(3) 0.024(2) 0.005(2) 0.006(3)
C16 0.059(3) 0.065(3) 0.061(3) 0.019(2) 0.011(2) -0.013(2)
C17 0.035(2) 0.053(2) 0.043(2) 0.0040(19) 0.0050(17) -0.0051(18)
C18 0.0286(18) 0.0277(18) 0.040(2) -0.0006(15) -0.0051(15) -0.0029(14)
C19 0.040(2) 0.050(2) 0.045(2) 0.0042(19) 0.0005(18) 0.0031(19)
C20 0.063(3) 0.078(3) 0.045(3) 0.008(2) -0.012(2) 0.006(3)
C21 0.046(3) 0.064(3) 0.068(3) 0.010(2) -0.023(2) 0.002(2)
C22 0.029(2) 0.053(3) 0.077(3) 0.006(2) -0.005(2) 0.0011(19)
C23 0.0243(18) 0.044(2) 0.051(2) -0.0009(18) -0.0005(16) -0.0024(16)
C24 0.0310(19) 0.0304(18) 0.0358(19) -0.0058(15) 0.0021(15) -0.0008(15)
C25 0.032(2) 0.042(2) 0.044(2) -0.0017(17) 0.0037(16) -0.0036(17)
C26 0.053(3) 0.046(2) 0.062(3) 0.005(2) 0.015(2) -0.011(2)
C27 0.075(3) 0.049(3) 0.052(3) 0.012(2) 0.008(2) -0.002(2)
C28 0.061(3) 0.061(3) 0.059(3) 0.015(2) -0.012(2) 0.004(2)
C29 0.036(2) 0.051(3) 0.055(3) 0.008(2) -0.0062(19) -0.0038(19)
C30 0.034(2) 0.039(2) 0.069(3) -0.016(2) -0.0054(19) -0.0055(17)
C31 0.082(4) 0.069(3) 0.077(4) -0.035(3) -0.002(3) -0.024(3)
C32 0.035(2) 0.037(2) 0.041(2) 0.0063(16) -0.0014(16) 0.0070(16)
C33 0.045(3) 0.047(2) 0.070(3) 0.016(2) -0.005(2) -0.002(2)
C34 0.044(3) 0.063(3) 0.104(4) 0.014(3) -0.022(3) -0.002(2)
C35 0.052(3) 0.084(4) 0.067(3) 0.007(3) -0.018(2) 0.020(3)
C36 0.050(3) 0.070(3) 0.059(3) 0.025(2) 0.004(2) 0.015(2)
C37 0.037(2) 0.060(3) 0.054(3) 0.022(2) 0.0013(19) 0.005(2)
C38 0.041(2) 0.056(3) 0.060(3) 0.034(2) -0.014(2) -0.008(2)
C39 0.066(4) 0.086(4) 0.108(5) 0.040(4) -0.026(3) -0.034(3)
C40 0.055(4) 0.116(7) 0.174(9) 0.076(6) -0.032(5) -0.042(4)
C41 0.057(4) 0.142(8) 0.167(9) 0.115(7) 0.018(5) 0.009(5)
C42 0.054(3) 0.139(6) 0.094(4) 0.082(4) 0.024(3) 0.034(4)
C43 0.045(3) 0.092(4) 0.060(3) 0.037(3) 0.010(2) 0.019(3)
C44 0.099(4) 0.036(2) 0.059(3) -0.003(2) -0.017(3) 0.007(2)
C45 0.135(6) 0.068(4) 0.098(5) -0.019(3) 0.004(4) 0.046(4)

loop_
_atom_type_symbol
_atom_type_description
_atom_type_scat_dispersion_real
_atom_type_scat_dispersion_imag
_atom_type_scat_source
C C 0.0033 0.0016 'International Tables Vol C Tables 4.2.6.8 and 6.1.1.4'
H H 0.0000 0.0000 'International Tables Vol C Tables 4.2.6.8 and 6.1.1.4'
N N 0.0061 0.0033 'International Tables Vol C Tables 4.2.6.8 and 6.1.1.4'
P P 0.1023 0.0942 'International Tables Vol C Tables 4.2.6.8 and 6.1.1.4'
Cl Cl 0.1484 0.1585 'International Tables Vol C Tables 4.2.6.8 and 6.1.1.4'
Al Al 0.0645 0.0514 'International Tables Vol C Tables 4.2.6.8 and 6.1.1.4'
Cr Cr 0.3209 0.6236 'International Tables Vol C Tables 4.2.6.8 and 6.1.1.4'

loop_
_geom_angle_atom_site_label_1
_geom_angle_atom_site_label_2
_geom_angle_atom_site_label_3
_geom_angle
N2 Cr1 Cl1 164.36(8)
N2 Cr1 P2 76.91(8)
Cl1 Cr1 P2 97.14(4)
N2 Cr1 P1 79.66(8)
Cl1 Cr1 P1 97.28(4)
P2 Cr1 P1 141.35(4)
N2 Cr1 P3 94.39(8)
Cl1 Cr1 P3 101.18(4)
P2 Cr1 P3 116.83(4)
P1 Cr1 P3 95.12(4)
N3 Al1 C30 117.14(15)
N3 Al1 Cl3 108.54(10)
C30 Al1 Cl3 109.47(15)
N3 Al1 Cl2 107.68(10)
C30 Al1 Cl2 107.36(15)
Cl3 Al1 Cl2 106.10(7)
C1 N1 P1 122.0(2)
C1 N2 C5 118.4(3)
C1 N2 Cr1 118.8(2)
C5 N2 Cr1 121.7(2)
C5 N3 P2 114.8(2)
C5 N3 Al1 122.6(2)
P2 N3 Al1 120.25(15)
N1 P1 C6 105.50(17)
N1 P1 C12 107.96(15)
C6 P1 C12 103.89(18)
N1 P1 Cr1 95.61(10)
C6 P1 Cr1 123.17(13)
C12 P1 Cr1 118.77(12)
N3 P2 C18 107.71(16)
N3 P2 C24 105.62(15)
C18 P2 C24 108.17(16)
N3 P2 Cr1 103.56(10)
C18 P2 Cr1 118.81(12)
C24 P2 Cr1 112.02(12)
C38 P3 C32 103.97(18)
C38 P3 C44 105.2(3)
C32 P3 C44 100.2(2)
C38 P3 Cr1 110.26(13)
C32 P3 Cr1 118.64(13)
C44 P3 Cr1 117.02(17)
N2 C1 C2 122.8(3)
N2 C1 N1 117.0(3)
C2 C1 N1 120.2(3)
C3 C2 C1 117.9(3)
C4 C3 C2 120.8(3)
C3 C4 C5 119.3(3)
N2 C5 C4 120.3(3)
N2 C5 N3 119.1(3)
C4 C5 N3 120.6(3)
C11 C6 C7 120.2(4)
C11 C6 P1 124.3(3)
C7 C6 P1 115.5(3)
C8 C7 C6 120.8(5)
C9 C8 C7 119.4(6)
C8 C9 C10 121.0(5)
C9 C10 C11 120.2(6)
C6 C11 C10 118.5(6)
C17 C12 C13 119.4(3)
C17 C12 P1 117.7(3)
C13 C12 P1 122.7(3)
C14 C13 C12 120.2(4)
C15 C14 C13 120.2(4)
C14 C15 C16 120.4(4)
C15 C16 C17 119.9(4)
C12 C17 C16 119.8(4)
C19 C18 C23 119.4(3)
C19 C18 P2 122.5(3)
C23 C18 P2 117.7(3)
C18 C19 C20 119.9(4)
C21 C20 C19 120.0(4)
C22 C21 C20 120.5(4)
C21 C22 C23 120.3(4)
C22 C23 C18 119.8(4)
C25 C24 C29 118.3(4)
C25 C24 P2 125.5(3)
C29 C24 P2 116.1(3)
C26 C25 C24 120.2(4)
C27 C26 C25 121.2(4)
C26 C27 C28 118.9(4)
C29 C28 C27 120.2(4)
C28 C29 C24 121.1(4)
C31 C30 Al1 112.0(3)
C33 C32 C37 119.2(4)
C33 C32 P3 118.6(3)
C37 C32 P3 121.8(3)
C32 C33 C34 120.1(4)
C35 C34 C33 119.9(5)
C36 C35 C34 120.8(4)
C35 C36 C37 119.8(4)
C36 C37 C32 120.2(4)
C43 C38 C39 118.3(5)
C43 C38 P3 120.0(4)
C39 C38 P3 121.3(5)
C38 C39 C40 117.9(7)
C41 C40 C39 121.2(7)
C42 C41 C40 120.7(8)
C41 C42 C43 120.4(8)
C38 C43 C42 121.4(6)
C45 C44 P3 111.8(4)
C52 C46 C47 121.2(7)
C52 C46 C51 118.5(7)
C47 C46 C51 120.0
C46 C47 C48 120.0
C47 C48 C49 120.0
C50 C49 C48 120.0
C49 C50 C51 120.0
C50 C51 C46 120.0

loop_
_geom_bond_atom_site_label_1
_geom_bond_atom_site_label_2
_geom_bond_distance
Cr1 N2 2.091(3)
Cr1 Cl1 2.2901(11)
Cr1 P2 2.4044(11)
Cr1 P1 2.4350(11)
Cr1 P3 2.6473(12)
Al1 N3 1.920(3)
Al1 C30 1.953(4)
Al1 Cl3 2.1756(16)
Al1 Cl2 2.1822(15)
N1 C1 1.389(4)
N1 P1 1.687(3)
N2 C1 1.359(4)
N2 C5 1.374(4)
N3 C5 1.400(4)
N3 P2 1.695(3)
P1 C6 1.806(4)
P1 C12 1.819(4)
P2 C18 1.816(3)
P2 C24 1.824(4)
P3 C38 1.827(5)
P3 C32 1.829(4)
P3 C44 1.835(5)
C1 C2 1.381(5)
C2 C3 1.380(5)
C3 C4 1.375(5)
C4 C5 1.398(5)
C6 C11 1.380(7)
C6 C7 1.391(6)
C7 C8 1.375(7)
C8 C9 1.361(10)
C9 C10 1.383(10)
C10 C11 1.402(8)
C12 C17 1.389(5)
C12 C13 1.396(5)
C13 C14 1.377(6)
C14 C15 1.374(7)
C15 C16 1.381(7)
C16 C17 1.391(6)
C18 C19 1.387(5)
C18 C23 1.395(5)
C19 C20 1.388(6)
C20 C21 1.379(7)
C21 C22 1.367(7)
C22 C23 1.386(6)
C24 C25 1.383(5)
C24 C29 1.392(5)
C25 C26 1.383(6)
C26 C27 1.371(7)
C27 C28 1.382(7)
C28 C29 1.374(6)
C30 C31 1.517(6)
C32 C33 1.377(6)
C32 C37 1.396(5)
C33 C34 1.388(6)
C34 C35 1.375(7)
C35 C36 1.362(7)
C36 C37 1.383(6)
C38 C43 1.377(7)
C38 C39 1.392(7)
C39 C40 1.424(11)
C40 C41 1.343(12)
C41 C42 1.328(12)
C42 C43 1.382(7)
C44 C45 1.516(8)
C46 C52 1.398(16)
C46 C47 1.3900
C46 C51 1.3900
C47 C48 1.3900
C48 C49 1.3900
C49 C50 1.3900
C50 C51 1.3900

loop_
_geom_torsion_atom_site_label_1
_geom_torsion_atom_site_label_2
_geom_torsion_atom_site_label_3
_geom_torsion_atom_site_label_4
_geom_torsion
C1 N1 P1 C6 146.4(3)
C1 N1 P1 C12 -103.0(3)
C1 N1 P1 Cr1 19.7(3)
C5 N3 P2 C18 -133.1(2)
Al1 N3 P2 C18 63.8(2)
C5 N3 P2 C24 111.5(3)
Al1 N3 P2 C24 -51.6(2)
C5 N3 P2 Cr1 -6.4(3)
Al1 N3 P2 Cr1 -169.48(14)
C5 N2 C1 C2 -7.1(4)
Cr1 N2 C1 C2 161.5(2)
C5 N2 C1 N1 173.1(3)
Cr1 N2 C1 N1 -18.4(4)
P1 N1 C1 N2 -4.8(4)
P1 N1 C1 C2 175.4(2)
N2 C1 C2 C3 1.1(5)
N1 C1 C2 C3 -179.1(3)
C1 C2 C3 C4 3.9(5)
C2 C3 C4 C5 -2.7(5)
C1 N2 C5 C4 8.2(5)
Cr1 N2 C5 C4 -160.0(2)
C1 N2 C5 N3 -170.0(3)
Cr1 N2 C5 N3 21.8(4)
C3 C4 C5 N2 -3.4(5)
C3 C4 C5 N3 174.7(3)
P2 N3 C5 N2 -7.6(4)
Al1 N3 C5 N2 155.0(2)
P2 N3 C5 C4 174.2(3)
Al1 N3 C5 C4 -23.2(4)
N1 P1 C6 C11 8.4(4)
C12 P1 C6 C11 -105.1(4)
Cr1 P1 C6 C11 116.0(4)
N1 P1 C6 C7 -168.7(3)
C12 P1 C6 C7 77.8(3)
Cr1 P1 C6 C7 -61.1(4)
C11 C6 C7 C8 0.9(7)
P1 C6 C7 C8 178.1(4)
C6 C7 C8 C9 -0.4(9)
C7 C8 C9 C10 -0.2(11)
C8 C9 C10 C11 0.3(12)
C7 C6 C11 C10 -0.8(8)
P1 C6 C11 C10 -177.7(5)
C9 C10 C11 C6 0.2(11)
N1 P1 C12 C17 117.2(3)
C6 P1 C12 C17 -131.1(3)
Cr1 P1 C12 C17 10.0(3)
N1 P1 C12 C13 -58.6(3)
C6 P1 C12 C13 53.1(3)
Cr1 P1 C12 C13 -165.7(3)
C17 C12 C13 C14 -0.7(6)
P1 C12 C13 C14 175.0(3)
C12 C13 C14 C15 0.6(6)
C13 C14 C15 C16 0.3(8)
C14 C15 C16 C17 -1.1(8)
C13 C12 C17 C16 -0.1(6)
P1 C12 C17 C16 -176.0(3)
C15 C16 C17 C12 1.0(7)
N3 P2 C18 C19 9.7(4)
C24 P2 C18 C19 123.4(3)
Cr1 P2 C18 C19 -107.5(3)
N3 P2 C18 C23 -177.6(3)
C24 P2 C18 C23 -63.9(3)
Cr1 P2 C18 C23 65.2(3)
C23 C18 C19 C20 2.8(6)
P2 C18 C19 C20 175.4(4)
C18 C19 C20 C21 -0.5(7)
C19 C20 C21 C22 -1.3(8)
C20 C21 C22 C23 0.9(7)
C21 C22 C23 C18 1.4(6)
C19 C18 C23 C22 -3.2(6)
P2 C18 C23 C22 -176.2(3)
N3 P2 C24 C25 129.8(3)
C18 P2 C24 C25 14.7(4)
Cr1 P2 C24 C25 -118.1(3)
N3 P2 C24 C29 -54.4(3)
C18 P2 C24 C29 -169.6(3)
Cr1 P2 C24 C29 57.6(3)
C29 C24 C25 C26 -0.5(6)
P2 C24 C25 C26 175.1(3)
C24 C25 C26 C27 0.5(7)
C25 C26 C27 C28 0.2(7)
C26 C27 C28 C29 -0.9(8)
C27 C28 C29 C24 0.9(7)
C25 C24 C29 C28 -0.2(6)
P2 C24 C29 C28 -176.2(4)
C38 P3 C32 C33 -145.4(4)
C44 P3 C32 C33 106.0(4)
Cr1 P3 C32 C33 -22.6(4)
C38 P3 C32 C37 41.6(4)
C44 P3 C32 C37 -67.0(4)
Cr1 P3 C32 C37 164.4(3)
C37 C32 C33 C34 -0.3(7)
P3 C32 C33 C34 -173.4(4)
C32 C33 C34 C35 0.6(8)
C33 C34 C35 C36 -0.5(9)
C34 C35 C36 C37 0.2(8)
C35 C36 C37 C32 0.2(7)
C33 C32 C37 C36 -0.1(7)
P3 C32 C37 C36 172.8(4)
C32 P3 C38 C43 52.4(4)
C44 P3 C38 C43 157.2(4)
Cr1 P3 C38 C43 -75.8(3)
C32 P3 C38 C39 -134.8(4)
C44 P3 C38 C39 -29.9(4)
Cr1 P3 C38 C39 97.1(4)
C43 C38 C39 C40 -0.8(7)
P3 C38 C39 C40 -173.7(4)
C38 C39 C40 C41 0.0(10)
C39 C40 C41 C42 0.6(12)
C40 C41 C42 C43 -0.5(10)
C39 C38 C43 C42 1.0(7)
P3 C38 C43 C42 174.0(4)
C41 C42 C43 C38 -0.3(8)
C38 P3 C44 C45 -170.2(4)
C32 P3 C44 C45 -62.6(4)
Cr1 P3 C44 C45 67.1(4)
C52 C46 C47 C48 173.0(15)
C51 C46 C47 C48 0.0
C46 C47 C48 C49 0.0
C47 C48 C49 C50 0.0
C48 C49 C50 C51 0.0
C49 C50 C51 C46 0.0
C52 C46 C51 C50 -173.1(15)
C47 C46 C51 C50 0.0
